data_7152763
loop_
_publ_author_name
'Deponti, Monica'
'Kozhushkov, Sergei I.'
'Yufit, Dmitry S.'
'Ackermann, Lutz'

_publ_section_title
;
 Ruthenium-catalyzed C-H/O-H and C-H/N-H bond functionalizations:
 oxidative annulations of cyclopropyl-substituted alkynes.
;
_journal_issue 1
_journal_name_full 'Organic &amp; biomolecular chemistry'
_journal_page_first 142
_journal_page_last 148
_journal_paper_doi 10.1039/c2ob26250a
_journal_volume 11
_journal_year 2013
_chemical_formula_moiety 'C19 H17 N O'
_chemical_formula_sum 'C19 H17 N O'
_chemical_formula_weight 275.34
_chemical_melting_point 413.1(10)
_chemical_name_common 4-cyclopropyl-2-methyl-3-phenylisoquinolin-1(2H)-one
_chemical_name_systematic
;
4-cyclopropyl-2-methyl-3-phenylisoquinolin-1(2H)-one
;
_space_group_crystal_system monoclinic
_space_group_IT_number 14
_space_group_name_Hall '-P 2ybc'
_space_group_name_H-M_alt 'P 1 21/c 1'
_symmetry_space_group_name_Hall '-P 2ybc'
_symmetry_space_group_name_H-M 'P 1 21/c 1'
_atom_sites_solution_hydrogens difmap
_atom_sites_solution_primary direct
_atom_sites_solution_secondary difmap
_audit_creation_date 2012-05-22
_audit_creation_method
;
Olex2 1.2-beta
(compiled 2012.05.09 svn.r2324, GUI svn.r4230)
;
_cell_angle_alpha 90.00
_cell_angle_beta 113.2930(10)
_cell_angle_gamma 90.00
_cell_formula_units_Z 4
_cell_length_a 8.6979(3)
_cell_length_b 16.6842(5)
_cell_length_c 10.4505(3)
_cell_measurement_reflns_used 6391
_cell_measurement_temperature 120
_cell_measurement_theta_max 30.97
_cell_measurement_theta_min 2.44
_cell_volume 1392.94(8)
_computing_cell_refinement 'SAINT v6.45A (Bruker, 2003)'
_computing_data_collection 'SMART v5.625 (Bruker, 2001)'
_computing_data_reduction 'SAINT v6.45A (Bruker, 2003)'
_computing_molecular_graphics
;
O. V. Dolomanov, L. J. Bourhis, R. J. Gildea, J. A. K. Howard and H. Puschmann,
OLEX2: a complete structure solution, refinement and analysis program.
J. Appl. Cryst. (2009). 42, 339-341.
;
_computing_publication_material
;
O. V. Dolomanov, L. J. Bourhis, R. J. Gildea, J. A. K. Howard and H. Puschmann,
OLEX2: a complete structure solution, refinement and analysis program.
J. Appl. Cryst. (2009). 42, 339-341.
;
_computing_structure_refinement
;
XL, G.M. Sheldrick, Acta Cryst.
(2008). A64, 112-122
;
_computing_structure_solution
;
XS, G.M. Sheldrick, Acta Cryst.
(2008). A64, 112-122
;
_diffrn_ambient_temperature 120
_diffrn_measured_fraction_theta_full 0.999
_diffrn_measured_fraction_theta_max 0.999
_diffrn_measurement_device_type 'Bruker SMART CCD 6000'
_diffrn_measurement_method '/w scans'
_diffrn_radiation_monochromator graphite
_diffrn_radiation_type MoK\a
_diffrn_radiation_wavelength 0.71073
_diffrn_reflns_av_R_equivalents 0.0272
_diffrn_reflns_av_unetI/netI 0.0220
_diffrn_reflns_limit_h_max 12
_diffrn_reflns_limit_h_min -12
_diffrn_reflns_limit_k_max 23
_diffrn_reflns_limit_k_min -23
_diffrn_reflns_limit_l_max 14
_diffrn_reflns_limit_l_min -14
_diffrn_reflns_number 17011
_diffrn_reflns_theta_full 29.50
_diffrn_reflns_theta_max 29.50
_diffrn_reflns_theta_min 2.44
_diffrn_source 'fine-focus sealed tube'
_diffrn_source_current 35.0
_diffrn_source_power 1.75
_diffrn_source_target Mo
_diffrn_source_voltage 50.0
_exptl_absorpt_coefficient_mu 0.081
_exptl_absorpt_correction_T_max 1.0000
_exptl_absorpt_correction_T_min 0.5436
_exptl_absorpt_correction_type multi-scan
_exptl_absorpt_process_details
;
SADABS-2006/1 (Bruker,2006) was used for absorption correction.
R(int) was 0.0433 before and 0.0241 after correction.
The Ratio of minimum to maximum transmission is 0.5436.
The \l/2 correction factor is 0.0015.
;
_exptl_crystal_colour 'clear light colourless'
_exptl_crystal_colour_lustre clear
_exptl_crystal_colour_modifier light
_exptl_crystal_colour_primary colourless
_exptl_crystal_density_diffrn 1.313
_exptl_crystal_density_method 'not measured'
_exptl_crystal_description prism
_exptl_crystal_F_000 584
_exptl_crystal_size_max 0.38
_exptl_crystal_size_mid 0.32
_exptl_crystal_size_min 0.25
_refine_diff_density_max 0.428
_refine_diff_density_min -0.216
_refine_diff_density_rms 0.054
_refine_ls_extinction_method none
_refine_ls_goodness_of_fit_ref 1.063
_refine_ls_hydrogen_treatment refall
_refine_ls_matrix_type full
_refine_ls_number_parameters 258
_refine_ls_number_reflns 3877
_refine_ls_number_restraints 0
_refine_ls_restrained_S_all 1.063
_refine_ls_R_factor_all 0.0558
_refine_ls_R_factor_gt 0.0460
_refine_ls_shift/su_max 0.000
_refine_ls_shift/su_mean 0.000
_refine_ls_structure_factor_coef Fsqd
_refine_ls_weighting_details 'calc w=1/[\s^2^(Fo^2^)+(0.0800P)^2^+0.3300P] where P=(Fo^2^+2Fc^2^)/3'
_refine_ls_weighting_scheme calc
_refine_ls_wR_factor_gt 0.1237
_refine_ls_wR_factor_ref 0.1353
_reflns_number_gt 3174
_reflns_number_total 3877
_reflns_threshold_expression >2sigma(I)
_cod_data_source_file c2ob26250a.txt
_cod_data_source_block 8aa_dk85
_cod_depositor_comments
;
The following automatic conversions were performed:

'_chemical_melting_point' value '139-141 C' was changed to
'413.1(10)' - it was converted from degrees Celsius(C) to Kelvins(K),
the average value was taken and precision was
estimated.

'_diffrn_source_target' value 'MO' changed to 'Mo'
according to /home/saulius/struct/CIF-dictionaries/cif_core.dic
dictionary named 'cif_core.dic' version 2.4.2 from 2011-04-26.

Automatic conversion script
Id: cif_fix_values 1891 2012-01-12 08:04:46Z andrius 
;
_cod_database_code 7152763

loop_
_space_group_symop_id
_space_group_symop_operation_xyz
1 'x, y, z'
2 '-x, y+1/2, -z+1/2'
3 '-x, -y, -z'
4 'x, -y-1/2, z-1/2'

loop_
_atom_site_label
_atom_site_type_symbol
_atom_site_fract_x
_atom_site_fract_y
_atom_site_fract_z
_atom_site_U_iso_or_equiv
_atom_site_adp_type
_atom_site_occupancy
_atom_site_symmetry_multiplicity
_atom_site_calc_flag
O1 O 0.03056(11) 0.69613(5) 0.28991(8) 0.0257(2) Uani 1 1 d
N1 N 0.20947(11) 0.66384(5) 0.51038(9) 0.01876(19) Uani 1 1 d
C1 C 0.10645(13) 0.64357(6) 0.37545(11) 0.0188(2) Uani 1 1 d
C2 C 0.08962(13) 0.55795(6) 0.34301(11) 0.0180(2) Uani 1 1 d
C3 C 0.16957(13) 0.50078(6) 0.44700(11) 0.0179(2) Uani 1 1 d
C4 C 0.28754(13) 0.52725(6) 0.58254(11) 0.0183(2) Uani 1 1 d
C5 C 0.30621(12) 0.60739(6) 0.60916(10) 0.0177(2) Uani 1 1 d
C6 C 0.38661(13) 0.46558(7) 0.68626(12) 0.0213(2) Uani 1 1 d
C7 C 0.50207(14) 0.40871(7) 0.65327(13) 0.0255(2) Uani 1 1 d
C8 C 0.57410(14) 0.47036(7) 0.76537(13) 0.0255(2) Uani 1 1 d
C9 C -0.01037(13) 0.53416(7) 0.20618(11) 0.0216(2) Uani 1 1 d
C10 C -0.03440(14) 0.45367(7) 0.17364(12) 0.0246(2) Uani 1 1 d
C11 C 0.03567(14) 0.39599(7) 0.27824(13) 0.0250(2) Uani 1 1 d
C12 C 0.13672(14) 0.41890(7) 0.41231(12) 0.0223(2) Uani 1 1 d
C13 C 0.43921(13) 0.64135(6) 0.73616(11) 0.0190(2) Uani 1 1 d
C14 C 0.56615(14) 0.68728(7) 0.72145(11) 0.0211(2) Uani 1 1 d
C15 C 0.69940(14) 0.71574(7) 0.83813(12) 0.0233(2) Uani 1 1 d
C16 C 0.70674(15) 0.69893(7) 0.97085(12) 0.0252(2) Uani 1 1 d
C17 C 0.58041(15) 0.65427(7) 0.98582(12) 0.0258(2) Uani 1 1 d
C18 C 0.44723(14) 0.62537(7) 0.86967(11) 0.0234(2) Uani 1 1 d
C19 C 0.20368(15) 0.74813(7) 0.54964(12) 0.0246(2) Uani 1 1 d
H6 H 0.3299(19) 0.4421(9) 0.7398(16) 0.027(4) Uiso 1 1 d
H7A H 0.516(2) 0.4201(10) 0.5656(18) 0.036(4) Uiso 1 1 d
H7B H 0.505(2) 0.3515(10) 0.6799(17) 0.034(4) Uiso 1 1 d
H8A H 0.623(2) 0.4534(9) 0.8648(18) 0.031(4) Uiso 1 1 d
H8B H 0.632(2) 0.5168(11) 0.7457(18) 0.039(5) Uiso 1 1 d
H9 H -0.056(2) 0.5775(10) 0.1341(17) 0.034(4) Uiso 1 1 d
H10 H -0.104(2) 0.4391(10) 0.0742(17) 0.031(4) Uiso 1 1 d
H11 H 0.013(2) 0.3391(10) 0.2558(18) 0.034(4) Uiso 1 1 d
H12 H 0.1877(19) 0.3769(10) 0.4836(17) 0.031(4) Uiso 1 1 d
H14 H 0.565(2) 0.6976(9) 0.6294(18) 0.032(4) Uiso 1 1 d
H15 H 0.7859(19) 0.7474(9) 0.8247(15) 0.026(4) Uiso 1 1 d
H16 H 0.799(2) 0.7181(10) 1.0530(19) 0.040(4) Uiso 1 1 d
H17 H 0.585(2) 0.6439(9) 1.0800(17) 0.032(4) Uiso 1 1 d
H18 H 0.3616(19) 0.5918(9) 0.8822(16) 0.029(4) Uiso 1 1 d
H19A H 0.231(2) 0.7528(11) 0.6503(19) 0.040(4) Uiso 1 1 d
H19B H 0.090(2) 0.7667(11) 0.4993(18) 0.040(4) Uiso 1 1 d
H19C H 0.282(2) 0.7799(11) 0.5262(19) 0.043(5) Uiso 1 1 d

loop_
_atom_site_aniso_label
_atom_site_aniso_U_11
_atom_site_aniso_U_22
_atom_site_aniso_U_33
_atom_site_aniso_U_23
_atom_site_aniso_U_13
_atom_site_aniso_U_12
O1 0.0275(4) 0.0218(4) 0.0207(4) 0.0028(3) 0.0020(3) 0.0049(3)
N1 0.0186(4) 0.0176(4) 0.0165(4) 0.0002(3) 0.0032(3) 0.0016(3)
C1 0.0177(5) 0.0195(5) 0.0174(5) 0.0005(4) 0.0050(4) 0.0016(4)
C2 0.0150(4) 0.0197(5) 0.0175(5) -0.0005(4) 0.0045(4) 0.0006(3)
C3 0.0154(4) 0.0191(5) 0.0183(5) 0.0002(4) 0.0059(4) 0.0001(3)
C4 0.0164(4) 0.0209(5) 0.0165(5) 0.0019(4) 0.0052(4) 0.0011(4)
C5 0.0157(4) 0.0212(5) 0.0143(4) 0.0017(3) 0.0040(4) 0.0009(4)
C6 0.0183(5) 0.0227(5) 0.0214(5) 0.0061(4) 0.0062(4) 0.0021(4)
C7 0.0217(5) 0.0215(5) 0.0306(6) 0.0035(4) 0.0074(4) 0.0028(4)
C8 0.0186(5) 0.0275(6) 0.0247(5) 0.0035(4) 0.0026(4) 0.0030(4)
C9 0.0180(5) 0.0250(5) 0.0188(5) -0.0007(4) 0.0040(4) 0.0011(4)
C10 0.0197(5) 0.0280(6) 0.0226(5) -0.0060(4) 0.0044(4) -0.0019(4)
C11 0.0208(5) 0.0223(5) 0.0299(6) -0.0045(4) 0.0078(4) -0.0022(4)
C12 0.0202(5) 0.0189(5) 0.0263(5) 0.0002(4) 0.0077(4) -0.0006(4)
C13 0.0174(5) 0.0203(5) 0.0162(4) -0.0003(4) 0.0034(4) 0.0009(4)
C14 0.0208(5) 0.0228(5) 0.0187(5) -0.0001(4) 0.0066(4) 0.0000(4)
C15 0.0195(5) 0.0214(5) 0.0260(5) -0.0019(4) 0.0058(4) -0.0003(4)
C16 0.0232(5) 0.0235(5) 0.0217(5) -0.0024(4) 0.0011(4) 0.0024(4)
C17 0.0283(6) 0.0282(6) 0.0161(5) 0.0011(4) 0.0038(4) 0.0022(4)
C18 0.0231(5) 0.0272(5) 0.0183(5) 0.0012(4) 0.0064(4) -0.0009(4)
C19 0.0252(6) 0.0195(5) 0.0239(5) -0.0020(4) 0.0040(4) 0.0030(4)

loop_
_atom_type_symbol
_atom_type_description
_atom_type_scat_dispersion_real
_atom_type_scat_dispersion_imag
_atom_type_scat_source
C C 0.0033 0.0016 'International Tables Vol C Tables 4.2.6.8 and 6.1.1.4'
H H 0.0000 0.0000 'International Tables Vol C Tables 4.2.6.8 and 6.1.1.4'
N N 0.0061 0.0033 'International Tables Vol C Tables 4.2.6.8 and 6.1.1.4'
O O 0.0106 0.0060 'International Tables Vol C Tables 4.2.6.8 and 6.1.1.4'

loop_
_geom_angle_atom_site_label_1
_geom_angle_atom_site_label_2
_geom_angle_atom_site_label_3
_geom_angle
C1 N1 C5 122.99(9)
C1 N1 C19 116.03(9)
C5 N1 C19 120.82(9)
O1 C1 N1 120.57(10)
O1 C1 C2 123.23(10)
N1 C1 C2 116.17(9)
C3 C2 C1 120.67(9)
C9 C2 C1 118.47(10)
C9 C2 C3 120.85(10)
C2 C3 C4 119.39(9)
C2 C3 C12 118.00(10)
C12 C3 C4 122.54(10)
C3 C4 C6 118.71(9)
C5 C4 C3 118.64(9)
C5 C4 C6 122.63(10)
N1 C5 C13 115.43(9)
C4 C5 N1 121.30(9)
C4 C5 C13 123.00(9)
C4 C6 C7 120.59(10)
C4 C6 C8 123.23(10)
C4 C6 H6 114.8(9)
C7 C6 H6 114.5(9)
C8 C6 C7 59.28(8)
C8 C6 H6 113.2(9)
C6 C7 H7A 115.1(10)
C6 C7 H7B 118.8(9)
C8 C7 C6 60.16(8)
C8 C7 H7A 115.3(10)
C8 C7 H7B 119.1(10)
H7A C7 H7B 116.5(13)
C6 C8 H8A 118.5(9)
C6 C8 H8B 117.0(10)
C7 C8 C6 60.56(8)
C7 C8 H8A 119.7(9)
C7 C8 H8B 117.8(10)
H8A C8 H8B 113.5(14)
C2 C9 H9 117.4(10)
C10 C9 C2 119.85(10)
C10 C9 H9 122.6(9)
C9 C10 C11 119.92(11)
C9 C10 H10 117.4(9)
C11 C10 H10 122.7(9)
C10 C11 H11 119.6(10)
C12 C11 C10 120.47(11)
C12 C11 H11 119.9(10)
C3 C12 H12 120.4(9)
C11 C12 C3 120.71(10)
C11 C12 H12 118.9(9)
C14 C13 C5 118.65(9)
C18 C13 C5 122.28(10)
C18 C13 C14 118.97(10)
C13 C14 H14 120.4(10)
C15 C14 C13 120.63(10)
C15 C14 H14 118.9(10)
C14 C15 H15 118.8(9)
C16 C15 C14 119.90(11)
C16 C15 H15 121.3(9)
C15 C16 H16 120.9(11)
C17 C16 C15 119.64(10)
C17 C16 H16 119.4(10)
C16 C17 C18 120.75(11)
C16 C17 H17 119.1(10)
C18 C17 H17 120.2(10)
C13 C18 H18 120.2(9)
C17 C18 C13 120.10(11)
C17 C18 H18 119.7(9)
N1 C19 H19A 110.6(10)
N1 C19 H19B 107.1(11)
N1 C19 H19C 110.3(11)
H19A C19 H19B 108.4(15)
H19A C19 H19C 109.4(15)
H19B C19 H19C 111.0(15)

loop_
_geom_bond_atom_site_label_1
_geom_bond_atom_site_label_2
_geom_bond_distance
O1 C1 1.2398(13)
N1 C1 1.3807(13)
N1 C5 1.4049(13)
N1 C19 1.4714(14)
C1 C2 1.4621(15)
C2 C3 1.4060(14)
C2 C9 1.4054(14)
C3 C4 1.4509(14)
C3 C12 1.4133(15)
C4 C5 1.3622(15)
C4 C6 1.4958(14)
C5 C13 1.4854(14)
C6 C7 1.5170(16)
C6 C8 1.5110(16)
C6 H6 0.964(15)
C7 C8 1.4974(17)
C7 H7A 0.988(17)
C7 H7B 0.992(17)
C8 H8A 0.996(17)
C8 H8B 0.987(18)
C9 C10 1.3809(16)
C9 H9 1.005(17)
C10 C11 1.4020(17)
C10 H10 1.004(16)
C11 C12 1.3812(16)
C11 H11 0.978(17)
C12 H12 0.991(16)
C13 C14 1.4015(15)
C13 C18 1.3949(15)
C14 C15 1.3921(15)
C14 H14 0.974(17)
C15 C16 1.3916(17)
C15 H15 0.973(15)
C16 C17 1.3867(18)
C16 H16 0.968(19)
C17 C18 1.3913(15)
C17 H17 0.984(17)
C18 H18 0.981(16)
C19 H19A 0.986(17)
C19 H19B 0.969(18)
C19 H19C 0.969(19)
